data_4319488
loop_
_publ_author_name
'Craig C. McLauchlan'
'James A. Ibers'

_publ_section_title
;
 Synthesis and Characterization of the Silver Maleonitrilediselenolates
 and Silver Maleonitriledithiolates
 [K([2.2.2]-cryptand)]4[Ag4(Se2C2(CN)2)4],
 [Na([2.2.2]-cryptand)]4[Ag4(S2C2(CN)2)4].0.33MeCN,
 [NBu4]4[Ag4(S2C2(CN)2)4], [K([2.2.2]-cryptand)]3[Ag(Se2C2(CN)2)2].2MeCN,
 and [Na([2.2.2]-cryptand)]3[Ag(S2C2(CN)2)2]
;
_journal_name_full 'Inorganic Chemistry'
_journal_page_first 1809
_journal_page_last 1815
_journal_paper_doi 10.1021/ic000868q
_journal_volume 40
_journal_year 2001
_chemical_formula_moiety '4(C18 H36 K1 N2 O6) (C16 N8 Ag4 Se8)'
_chemical_formula_sum 'C88 H144 Ag4 K4 N16 O24 Se8'
_chemical_formula_weight 3029.75
_chemical_name_systematic
; 
 Tetra(potassium([2.2.2]-cryptand)) tetra(/m2-maleonitrilediselenolato-
 tetrahedro-silver(I)
;
_space_group_IT_number 13
_symmetry_cell_setting monoclinic
_symmetry_space_group_name_Hall '-P 2yac'
_symmetry_space_group_name_H-M 'P 1 2/n 1'
_atom_sites_solution_hydrogens geom
_atom_sites_solution_primary direct
_atom_sites_solution_secondary difmap
_audit_creation_method SHELXL-97
_cell_angle_alpha 90.00
_cell_angle_beta 94.673(2)
_cell_angle_gamma 90.00
_cell_formula_units_Z 2
_cell_length_a 18.3616(16)
_cell_length_b 16.5003(14)
_cell_length_c 19.6730(17)
_cell_measurement_temperature 153(2)
_cell_volume 5940.6(9)
_computing_cell_refinement 'SAINT+ Version 6.02 (Bruker-AXS, 1999)'
_computing_data_collection 'SMART Version 5 (Bruker-AXS, 1999)'
_computing_data_reduction 'SAINT+ Version 6.02 (Bruker-AXS, 1999)'
_computing_molecular_graphics 'SHELXTL-97 (Sheldrick, 1997)'
_computing_publication_material 'SHELXTL-97 (Sheldrick, 1997)'
_computing_structure_refinement 'SHELXL-97 (Sheldrick, 1997)'
_computing_structure_solution 'SHELXS-97 (Sheldrick, 1990)'
_diffrn_ambient_temperature 153(2)
_diffrn_measured_fraction_theta_full 0.970
_diffrn_measured_fraction_theta_max 0.970
_diffrn_measurement_device_type 'Bruker AXS SMART-1000 with CCD'
_diffrn_measurement_method /w
_diffrn_radiation_monochromator graphite
_diffrn_radiation_source 'standard-focus sealed tube'
_diffrn_radiation_type MoK\a
_diffrn_radiation_wavelength 0.71073
_diffrn_reflns_av_R_equivalents 0.0736
_diffrn_reflns_av_sigmaI/netI 0.1083
_diffrn_reflns_limit_h_max 24
_diffrn_reflns_limit_h_min -24
_diffrn_reflns_limit_k_max 21
_diffrn_reflns_limit_k_min -22
_diffrn_reflns_limit_l_max 25
_diffrn_reflns_limit_l_min -25
_diffrn_reflns_number 54218
_diffrn_reflns_theta_full 28.33
_diffrn_reflns_theta_max 28.33
_diffrn_reflns_theta_min 1.23
_diffrn_standards_decay_% '< 2'
_exptl_absorpt_coefficient_mu 3.310
_exptl_absorpt_correction_T_max .70517
_exptl_absorpt_correction_T_min .44232
_exptl_absorpt_correction_type mixed
_exptl_absorpt_process_details
;
face absorption in SHELXTL followed by SADABS
;
_exptl_crystal_colour orange
_exptl_crystal_density_diffrn 1.694
_exptl_crystal_density_method 'not measured'
_exptl_crystal_description block
_exptl_crystal_F_000 3024
_exptl_crystal_size_max .186
_exptl_crystal_size_mid .174
_exptl_crystal_size_min .146
_refine_diff_density_max 1.589
_refine_diff_density_min -0.864
_refine_diff_density_rms 0.182
_refine_ls_extinction_method none
_refine_ls_goodness_of_fit_ref 1.380
_refine_ls_hydrogen_treatment riding
_refine_ls_matrix_type full
_refine_ls_number_parameters 636
_refine_ls_number_reflns 14387
_refine_ls_number_restraints 0
_refine_ls_restrained_S_all 1.380
_refine_ls_R_factor_all 0.1523
_refine_ls_R_factor_gt 0.0764
_refine_ls_shift/su_max 2.349
_refine_ls_shift/su_mean 0.073
_refine_ls_structure_factor_coef Fsqd
_refine_ls_weighting_details
; calc 
1/[\s^2^(Fo^2^)+(0.0500Fo^2^)^2^]
;
_refine_ls_weighting_scheme calc
_refine_ls_wR_factor_gt 0.1428
_refine_ls_wR_factor_ref 0.1547
_reflns_number_gt 7528
_reflns_number_total 14387
_reflns_threshold_expression >2sigma(I)
_cod_data_source_file ic000868q_1.cif
_cod_data_source_block p2n
_cod_original_sg_symbol_H-M 'P 2/n'
_cod_database_code 4319488

loop_
_symmetry_equiv_pos_as_xyz
'x, y, z'
'-x+1/2, y, -z+1/2'
'-x, -y, -z'
'x-1/2, -y, z-1/2'

loop_
_atom_site_label
_atom_site_type_symbol
_atom_site_fract_x
_atom_site_fract_y
_atom_site_fract_z
_atom_site_U_iso_or_equiv
_atom_site_adp_type
_atom_site_occupancy
_atom_site_symmetry_multiplicity
_atom_site_calc_flag
_atom_site_refinement_flags
_atom_site_disorder_assembly
_atom_site_disorder_group
Ag1 Ag 0.30758(3) 0.30556(4) 0.31191(3) 0.03926(18) Uani 1 1 d . . .
Ag2 Ag 0.18933(3) 0.17737(4) 0.30046(3) 0.04216(18) Uani 1 1 d . . .
Se1 Se 0.36307(5) 0.41884(5) 0.24242(4) 0.0387(2) Uani 1 1 d . . .
Se2 Se 0.41607(4) 0.20695(5) 0.28959(4) 0.0366(2) Uani 1 1 d . . .
Se3 Se 0.27469(5) 0.07926(5) 0.36794(4) 0.0441(2) Uani 1 1 d . . .
Se4 Se 0.21079(4) 0.28998(5) 0.39765(4) 0.0398(2) Uani 1 1 d . . .
C1 C 0.4491(4) 0.3640(5) 0.2256(4) 0.042(2) Uani 1 1 d . . .
C2 C 0.4710(4) 0.2850(5) 0.2426(4) 0.0352(19) Uani 1 1 d . . .
C3 C 0.4979(5) 0.4128(5) 0.1906(5) 0.054(3) Uani 1 1 d . . .
C4 C 0.5358(5) 0.2577(5) 0.2251(5) 0.041(2) Uani 1 1 d . . .
C5 C 0.2844(4) 0.1406(5) 0.4490(4) 0.040(2) Uani 1 1 d . . .
C6 C 0.2582(4) 0.2149(5) 0.4642(4) 0.038(2) Uani 1 1 d . . .
C7 C 0.3230(5) 0.0995(5) 0.5047(5) 0.045(2) Uani 1 1 d . . .
C8 C 0.2664(4) 0.2490(6) 0.5263(5) 0.046(2) Uani 1 1 d . . .
N1 N 0.5391(5) 0.4532(5) 0.1663(5) 0.079(3) Uani 1 1 d . . .
N2 N 0.5925(5) 0.2353(5) 0.2090(4) 0.062(2) Uani 1 1 d . . .
N3 N 0.3538(5) 0.0703(5) 0.5511(4) 0.060(2) Uani 1 1 d . . .
N4 N 0.2722(4) 0.2767(4) 0.5821(4) 0.050(2) Uani 1 1 d . . .
K1 K 0.63621(9) 0.34464(10) 0.48143(9) 0.0353(4) Uani 1 1 d . . .
O1 O 0.4856(3) 0.3617(4) 0.4854(4) 0.073(2) Uani 1 1 d . E .
O2 O 0.5577(4) 0.4513(5) 0.3920(4) 0.087(2) Uani 1 1 d . E .
O3 O 0.6410(4) 0.1785(4) 0.4577(5) 0.104(3) Uani 1 1 d . E .
O4 O 0.7335(4) 0.2815(5) 0.3899(4) 0.101(3) Uani 1 1 d . E .
C9 C 0.4775(9) 0.2645(10) 0.5588(9) 0.135(6) Uiso 1 1 d . . .
H9A H 0.4713 0.2055 0.5512 0.162 Uiso 1 1 calc R A 1
H9B H 0.4406 0.2788 0.5907 0.162 Uiso 1 1 calc R A 1
C10 C 0.4476(9) 0.2946(10) 0.5005(8) 0.134(6) Uiso 1 1 d . E .
H10A H 0.4494 0.2540 0.4636 0.161 Uiso 1 1 calc R . .
H10B H 0.3958 0.3087 0.5050 0.161 Uiso 1 1 calc R . .
C11 C 0.4517(6) 0.3981(7) 0.4220(6) 0.079(3) Uiso 1 1 d . . .
H11A H 0.4532 0.3586 0.3842 0.095 Uiso 1 1 calc R E .
H11B H 0.3999 0.4108 0.4278 0.095 Uiso 1 1 calc R . .
C12 C 0.4877(6) 0.4681(6) 0.4056(5) 0.069(3) Uiso 1 1 d . E .
H12A H 0.4881 0.5068 0.4441 0.082 Uiso 1 1 calc R . .
H12B H 0.4615 0.4938 0.3653 0.082 Uiso 1 1 calc R . .
C17 C 0.6980(7) 0.1496(8) 0.4229(7) 0.103(4) Uiso 1 1 d . . .
H17A H 0.7428 0.1463 0.4544 0.123 Uiso 1 1 calc R B 2
H17B H 0.6862 0.0944 0.4057 0.123 Uiso 1 1 calc R B 2
C18 C 0.7104(8) 0.1988(9) 0.3697(7) 0.118(5) Uiso 1 1 d . E .
H18A H 0.6651 0.2023 0.3389 0.141 Uiso 1 1 calc R . .
H18B H 0.7486 0.1741 0.3437 0.141 Uiso 1 1 calc R . .
C22 C 0.6104(7) 0.2566(8) 0.6515(7) 0.098(4) Uiso 1 1 d . . .
H22A H 0.6449 0.2193 0.6313 0.118 Uiso 1 1 calc R C 1
H22B H 0.5962 0.2318 0.6943 0.118 Uiso 1 1 calc R C 1
C24 C 0.7338(5) 0.4276(6) 0.6361(5) 0.053(2) Uiso 1 1 d . . .
H24A H 0.7664 0.4172 0.6778 0.064 Uiso 1 1 calc R D 1
H24B H 0.6978 0.4692 0.6472 0.064 Uiso 1 1 calc R D 1
O65 O 0.6970(7) 0.3565(7) 0.6169(6) 0.043(3) Uani 0.516(8) 1 d P E 1
O66 O 0.7376(7) 0.4675(8) 0.5196(6) 0.049(3) Uani 0.516(8) 1 d P E 1
N66 N 0.7063(10) 0.4426(8) 0.3719(8) 0.061(5) Uani 0.516(8) 1 d P E 1
N65 N 0.537(3) 0.2669(17) 0.5980(10) 0.26(3) Uani 0.516(8) 1 d P E 1
C73 C 0.5790(13) 0.4986(15) 0.3493(12) 0.080(7) Uiso 0.516(8) 1 d P E 1
H73A H 0.5873 0.5528 0.3702 0.096 Uiso 0.516(8) 1 calc PR E 1
H73B H 0.5412 0.5040 0.3108 0.096 Uiso 0.516(8) 1 calc PR E 1
C74 C 0.6498(11) 0.4675(13) 0.3233(10) 0.071(6) Uiso 0.516(8) 1 d P E 1
H74A H 0.6375 0.4211 0.2926 0.085 Uiso 0.516(8) 1 calc PR E 1
H74B H 0.6696 0.5109 0.2952 0.085 Uiso 0.516(8) 1 calc PR E 1
C75 C 0.5643(11) 0.1646(14) 0.5635(12) 0.069(6) Uiso 0.516(8) 1 d P E 1
H75A H 0.5598 0.1285 0.6031 0.083 Uiso 0.516(8) 1 calc PR E 1
H75B H 0.5218 0.1510 0.5313 0.083 Uiso 0.516(8) 1 calc PR E 1
C76 C 0.6263(10) 0.1269(11) 0.5299(9) 0.052(5) Uiso 0.516(8) 1 d P E 1
H76A H 0.6146 0.0697 0.5186 0.063 Uiso 0.516(8) 1 calc PR E 1
H76B H 0.6710 0.1280 0.5616 0.063 Uiso 0.516(8) 1 calc PR E 1
C79 C 0.7363(10) 0.3096(10) 0.3241(8) 0.047(5) Uiso 0.516(8) 1 d P E 1
H79A H 0.6879 0.3100 0.2980 0.056 Uiso 0.516(8) 1 calc PR E 1
H79B H 0.7722 0.2799 0.2985 0.056 Uiso 0.516(8) 1 calc PR E 1
C80 C 0.7623(12) 0.3936(14) 0.3457(11) 0.058(6) Uiso 0.516(8) 1 d P E 1
H80A H 0.8036 0.3885 0.3811 0.069 Uiso 0.516(8) 1 calc PR E 1
H80B H 0.7808 0.4215 0.3059 0.069 Uiso 0.516(8) 1 calc PR E 1
C81 C 0.6475(13) 0.3341(16) 0.6676(13) 0.063(7) Uiso 0.516(8) 1 d P E 1
H81A H 0.6104 0.3772 0.6705 0.075 Uiso 0.516(8) 1 calc PR E 1
H81B H 0.6754 0.3298 0.7127 0.075 Uiso 0.516(8) 1 calc PR E 1
C83 C 0.7757(11) 0.4576(12) 0.5848(9) 0.051(5) Uiso 0.516(8) 1 d P E 1
H83A H 0.7963 0.5107 0.5998 0.061 Uiso 0.516(8) 1 calc PR E 1
H83B H 0.8172 0.4202 0.5802 0.061 Uiso 0.516(8) 1 calc PR E 1
C86 C 0.7356(13) 0.5166(15) 0.4074(11) 0.067(7) Uiso 0.516(8) 1 d P E 1
H86A H 0.6940 0.5510 0.4188 0.081 Uiso 0.516(8) 1 calc PR E 1
H86B H 0.7641 0.5477 0.3757 0.081 Uiso 0.516(8) 1 calc PR E 1
C85 C 0.7841(13) 0.5003(15) 0.4727(11) 0.077(7) Uiso 0.516(8) 1 d P E 1
H85A H 0.8233 0.4614 0.4640 0.092 Uiso 0.516(8) 1 calc PR E 1
H85B H 0.8069 0.5512 0.4907 0.092 Uiso 0.516(8) 1 calc PR E 1
O5 O 0.6592(7) 0.3123(8) 0.6275(8) 0.048(4) Uani 0.484(8) 1 d P E 2
O6 O 0.7169(7) 0.4499(7) 0.5703(7) 0.049(4) Uani 0.484(8) 1 d P E 2
N5 N 0.5553(8) 0.2253(9) 0.5549(10) 0.067(6) Uani 0.484(8) 1 d P E 2
N6 N 0.7218(9) 0.4730(10) 0.4243(9) 0.051(5) Uani 0.484(8) 1 d P E 2
C13 C 0.6052(10) 0.5351(12) 0.3832(10) 0.053(5) Uiso 0.484(8) 1 d P E 2
H13A H 0.5821 0.5673 0.3449 0.064 Uiso 0.484(8) 1 calc PR E 2
H13B H 0.6047 0.5680 0.4253 0.064 Uiso 0.484(8) 1 calc PR E 2
C14 C 0.6801(10) 0.5170(12) 0.3704(9) 0.051(5) Uiso 0.484(8) 1 d P E 2
H14A H 0.6798 0.4849 0.3279 0.061 Uiso 0.484(8) 1 calc PR E 2
H14B H 0.7056 0.5686 0.3626 0.061 Uiso 0.484(8) 1 calc PR E 2
C15 C 0.5450(11) 0.1437(13) 0.4995(11) 0.067(6) Uiso 0.484(8) 1 d P E 2
H15A H 0.5269 0.0965 0.5242 0.081 Uiso 0.484(8) 1 calc PR E 2
H15B H 0.5079 0.1573 0.4619 0.081 Uiso 0.484(8) 1 calc PR E 2
C16 C 0.6132(14) 0.1221(17) 0.4711(14) 0.091(8) Uiso 0.484(8) 1 d P E 2
H16A H 0.6447 0.0908 0.5049 0.109 Uiso 0.484(8) 1 calc PR E 2
H16B H 0.6030 0.0881 0.4299 0.109 Uiso 0.484(8) 1 calc PR E 2
C19 C 0.7702(13) 0.3548(15) 0.3535(11) 0.063(7) Uiso 0.484(8) 1 d P E 2
H19A H 0.8168 0.3352 0.3375 0.076 Uiso 0.484(8) 1 calc PR E 2
H19B H 0.7379 0.3692 0.3124 0.076 Uiso 0.484(8) 1 calc PR E 2
C20 C 0.7871(11) 0.4359(12) 0.3959(10) 0.056(6) Uiso 0.484(8) 1 d P E 2
H20A H 0.8087 0.4761 0.3660 0.068 Uiso 0.484(8) 1 calc PR E 2
H20B H 0.8240 0.4239 0.4341 0.068 Uiso 0.484(8) 1 calc PR E 2
C23 C 0.6766(13) 0.3766(13) 0.6668(12) 0.059(6) Uiso 0.484(8) 1 d P E 2
H23A H 0.6954 0.3582 0.7128 0.071 Uiso 0.484(8) 1 calc PR E 2
H23B H 0.6324 0.4097 0.6715 0.071 Uiso 0.484(8) 1 calc PR E 2
C25 C 0.7782(12) 0.4887(13) 0.5473(12) 0.050(5) Uiso 0.484(8) 1 d P E 2
H25A H 0.8170 0.4490 0.5393 0.060 Uiso 0.484(8) 1 calc PR E 2
H25B H 0.7979 0.5296 0.5807 0.060 Uiso 0.484(8) 1 calc PR E 2
C26 C 0.7488(10) 0.5298(10) 0.4792(8) 0.030(4) Uiso 0.484(8) 1 d P E 2
H26A H 0.7085 0.5669 0.4888 0.036 Uiso 0.484(8) 1 calc PR E 2
H26B H 0.7884 0.5632 0.4624 0.036 Uiso 0.484(8) 1 calc PR E 2
C21 C 0.5809(14) 0.2032(18) 0.6071(13) 0.082(8) Uiso 0.484(8) 1 d P E 2
H21A H 0.6192 0.1632 0.5984 0.099 Uiso 0.484(8) 1 calc PR E 2
H21B H 0.5425 0.1738 0.6296 0.099 Uiso 0.484(8) 1 calc PR E 2
K2 K 0.03077(9) 0.15494(10) 0.62542(8) 0.0329(4) Uani 1 1 d . . .
N7 N 0.0810(5) 0.0375(4) 0.7338(3) 0.054(2) Uani 1 1 d . . .
N8 N -0.0205(4) 0.2707(4) 0.5156(3) 0.0427(18) Uani 1 1 d . . .
O7 O -0.0699(4) 0.0944(3) 0.7161(3) 0.0497(16) Uani 1 1 d . . .
O8 O -0.1225(3) 0.1766(4) 0.5943(3) 0.0480(15) Uani 1 1 d . . .
O9 O 0.0979(3) 0.0060(3) 0.5882(3) 0.0405(14) Uani 1 1 d . . .
O10 O 0.0709(3) 0.1303(3) 0.4926(3) 0.0430(14) Uani 1 1 d . . .
O11 O 0.1327(3) 0.2055(4) 0.7305(3) 0.0543(16) Uani 1 1 d . . .
O12 O 0.0631(3) 0.3245(3) 0.6425(3) 0.0448(14) Uani 1 1 d . . .
C27 C 0.0263(7) 0.0259(6) 0.7824(5) 0.070(3) Uani 1 1 d . . .
H27A H 0.0290 0.0718 0.8149 0.084 Uiso 1 1 calc R . .
H27B H 0.0380 -0.0242 0.8088 0.084 Uiso 1 1 calc R . .
C28 C -0.0504(6) 0.0197(6) 0.7497(5) 0.066(3) Uani 1 1 d . . .
H28A H -0.0537 -0.0252 0.7163 0.079 Uiso 1 1 calc R . .
H28B H -0.0847 0.0083 0.7849 0.079 Uiso 1 1 calc R . .
C29 C -0.1432(5) 0.0933(6) 0.6890(5) 0.061(3) Uani 1 1 d . . .
H29A H -0.1756 0.0856 0.7263 0.074 Uiso 1 1 calc R . .
H29B H -0.1509 0.0474 0.6568 0.074 Uiso 1 1 calc R . .
C30 C -0.1619(5) 0.1702(7) 0.6529(5) 0.065(3) Uani 1 1 d . . .
H30A H -0.2150 0.1718 0.6394 0.078 Uiso 1 1 calc R . .
H30B H -0.1498 0.2166 0.6838 0.078 Uiso 1 1 calc R . .
C31 C -0.1422(5) 0.2505(6) 0.5587(5) 0.064(3) Uani 1 1 d . . .
H31A H -0.1324 0.2976 0.5892 0.077 Uiso 1 1 calc R . .
H31B H -0.1949 0.2501 0.5433 0.077 Uiso 1 1 calc R . .
C32 C -0.0971(5) 0.2565(6) 0.4978(5) 0.061(3) Uani 1 1 d . . .
H32A H -0.1026 0.2056 0.4713 0.073 Uiso 1 1 calc R . .
H32B H -0.1167 0.3012 0.4681 0.073 Uiso 1 1 calc R . .
C33 C 0.0964(6) -0.0404(5) 0.7020(4) 0.058(3) Uani 1 1 d . . .
H33A H 0.0494 -0.0679 0.6891 0.069 Uiso 1 1 calc R . .
H33B H 0.1240 -0.0748 0.7364 0.069 Uiso 1 1 calc R . .
C34 C 0.1384(5) -0.0355(5) 0.6405(4) 0.052(2) Uani 1 1 d . . .
H34A H 0.1852 -0.0069 0.6521 0.062 Uiso 1 1 calc R . .
H34B H 0.1497 -0.0908 0.6250 0.062 Uiso 1 1 calc R . .
C35 C 0.1391(5) 0.0147(5) 0.5299(4) 0.052(2) Uani 1 1 d . . .
H35A H 0.1570 -0.0390 0.5163 0.062 Uiso 1 1 calc R . .
H35B H 0.1820 0.0498 0.5416 0.062 Uiso 1 1 calc R . .
C36 C 0.0936(5) 0.0505(5) 0.4728(4) 0.049(2) Uani 1 1 d . . .
H36A H 0.1217 0.0543 0.4321 0.059 Uiso 1 1 calc R . .
H36B H 0.0502 0.0161 0.4613 0.059 Uiso 1 1 calc R . .
C37 C 0.0323(6) 0.1703(6) 0.4383(4) 0.056(3) Uani 1 1 d . . .
H37A H -0.0163 0.1448 0.4287 0.067 Uiso 1 1 calc R . .
H37B H 0.0592 0.1657 0.3968 0.067 Uiso 1 1 calc R . .
C38 C 0.0229(6) 0.2597(5) 0.4562(4) 0.061(3) Uani 1 1 d . . .
H38A H 0.0717 0.2845 0.4663 0.073 Uiso 1 1 calc R . .
H38B H -0.0015 0.2882 0.4164 0.073 Uiso 1 1 calc R . .
C39 C 0.1492(6) 0.0684(6) 0.7673(4) 0.062(3) Uani 1 1 d . . .
H39A H 0.1882 0.0621 0.7358 0.074 Uiso 1 1 calc R . .
H39B H 0.1627 0.0347 0.8081 0.074 Uiso 1 1 calc R . .
C40 C 0.1463(6) 0.1572(6) 0.7893(4) 0.067(3) Uani 1 1 d . . .
H40A H 0.1071 0.1651 0.8203 0.081 Uiso 1 1 calc R . .
H40B H 0.1934 0.1730 0.8139 0.081 Uiso 1 1 calc R . .
C41 C 0.1291(5) 0.2895(5) 0.7466(5) 0.065(3) Uani 1 1 d . . .
H41A H 0.1716 0.3044 0.7783 0.078 Uiso 1 1 calc R . .
H41B H 0.0842 0.3004 0.7696 0.078 Uiso 1 1 calc R . .
C42 C 0.1289(5) 0.3385(5) 0.6853(5) 0.060(3) Uani 1 1 d . . .
H42A H 0.1324 0.3966 0.6978 0.072 Uiso 1 1 calc R . .
H42B H 0.1718 0.3246 0.6602 0.072 Uiso 1 1 calc R . .
C43 C 0.0644(5) 0.3666(5) 0.5799(5) 0.055(3) Uani 1 1 d . . .
H43A H 0.1046 0.3457 0.5542 0.066 Uiso 1 1 calc R . .
H43B H 0.0729 0.4250 0.5887 0.066 Uiso 1 1 calc R . .
C44 C -0.0080(5) 0.3544(5) 0.5388(4) 0.055(3) Uani 1 1 d . . .
H44A H -0.0479 0.3705 0.5670 0.066 Uiso 1 1 calc R . .
H44B H -0.0101 0.3906 0.4986 0.066 Uiso 1 1 calc R . .

loop_
_atom_site_aniso_label
_atom_site_aniso_U_11
_atom_site_aniso_U_22
_atom_site_aniso_U_33
_atom_site_aniso_U_23
_atom_site_aniso_U_13
_atom_site_aniso_U_12
Ag1 0.0403(4) 0.0410(4) 0.0363(3) -0.0009(3) 0.0017(3) -0.0017(3)
Ag2 0.0414(4) 0.0416(4) 0.0424(4) 0.0073(3) -0.0036(3) 0.0006(3)
Se1 0.0415(5) 0.0366(5) 0.0372(5) 0.0033(4) -0.0007(4) 0.0031(4)
Se2 0.0386(5) 0.0334(5) 0.0371(5) -0.0004(4) -0.0012(4) -0.0004(4)
Se3 0.0473(6) 0.0399(5) 0.0440(5) 0.0057(4) -0.0023(4) 0.0035(4)
Se4 0.0396(5) 0.0426(5) 0.0368(5) 0.0041(4) 0.0014(4) 0.0092(4)
C1 0.037(5) 0.025(5) 0.065(6) -0.015(4) 0.003(4) -0.014(4)
C2 0.044(5) 0.031(5) 0.030(4) -0.020(4) 0.003(4) -0.011(4)
C3 0.051(6) 0.030(5) 0.085(7) -0.007(5) 0.021(6) 0.006(5)
C4 0.042(6) 0.021(5) 0.058(6) -0.001(4) -0.003(5) -0.005(4)
C5 0.041(5) 0.042(5) 0.038(5) 0.004(4) 0.002(4) -0.007(4)
C6 0.021(4) 0.037(5) 0.057(6) -0.014(4) 0.011(4) 0.005(4)
C7 0.049(6) 0.034(5) 0.052(6) 0.004(4) 0.003(5) 0.004(4)
C8 0.034(5) 0.066(7) 0.038(6) 0.030(5) 0.007(4) 0.008(5)
N1 0.078(7) 0.048(6) 0.117(8) 0.005(5) 0.041(6) -0.007(5)
N2 0.066(6) 0.044(5) 0.077(6) -0.009(4) 0.006(5) -0.015(4)
N3 0.088(6) 0.044(5) 0.044(5) 0.000(4) -0.014(5) 0.005(4)
N4 0.059(5) 0.049(5) 0.043(5) 0.015(4) 0.011(4) 0.008(4)
K1 0.0400(10) 0.0217(9) 0.0434(10) 0.0020(8) -0.0018(8) -0.0003(8)
O1 0.057(4) 0.037(4) 0.127(6) -0.007(4) 0.019(4) -0.004(3)
O2 0.071(5) 0.103(6) 0.088(5) 0.035(5) 0.006(4) 0.043(5)
O3 0.048(4) 0.030(4) 0.235(10) -0.037(5) 0.019(5) 0.004(3)
O4 0.088(6) 0.130(8) 0.092(6) 0.081(5) 0.046(5) 0.059(5)
O65 0.059(8) 0.027(7) 0.042(7) -0.005(5) 0.006(6) -0.006(6)
O66 0.050(8) 0.063(9) 0.031(7) 0.007(6) -0.013(7) -0.006(7)
N66 0.117(15) 0.023(8) 0.036(9) 0.007(7) -0.041(9) -0.017(8)
N65 0.59(7) 0.12(2) 0.043(12) 0.042(12) -0.15(2) -0.23(3)
O5 0.046(8) 0.036(8) 0.063(10) 0.001(7) 0.005(7) -0.013(7)
O6 0.048(9) 0.053(8) 0.043(9) -0.008(7) -0.016(7) 0.000(6)
N5 0.055(10) 0.032(9) 0.127(15) 0.078(10) 0.075(10) 0.053(8)
N6 0.053(11) 0.034(10) 0.070(13) 0.036(9) 0.022(10) -0.002(8)
K2 0.0353(10) 0.0268(10) 0.0364(10) -0.0050(7) 0.0012(8) -0.0001(8)
N7 0.099(7) 0.028(4) 0.032(4) 0.000(3) -0.007(4) 0.024(4)
N8 0.052(5) 0.031(4) 0.045(4) 0.001(3) 0.002(4) 0.005(3)
O7 0.068(5) 0.030(4) 0.053(4) -0.008(3) 0.018(3) -0.007(3)
O8 0.038(3) 0.049(4) 0.056(4) -0.011(3) 0.002(3) 0.002(3)
O9 0.046(4) 0.035(3) 0.040(3) -0.004(3) 0.005(3) 0.009(3)
O10 0.050(4) 0.042(4) 0.038(3) -0.002(3) 0.010(3) 0.002(3)
O11 0.064(4) 0.043(4) 0.053(4) -0.018(3) -0.017(3) 0.004(3)
O12 0.044(4) 0.028(3) 0.062(4) -0.005(3) 0.004(3) -0.005(3)
C27 0.132(11) 0.034(6) 0.047(6) 0.005(5) 0.025(7) 0.023(6)
C28 0.093(9) 0.044(6) 0.067(7) 0.002(5) 0.041(7) -0.005(6)
C29 0.049(7) 0.062(7) 0.077(7) -0.019(6) 0.036(6) -0.015(5)
C30 0.049(6) 0.077(8) 0.069(7) -0.030(6) 0.012(5) 0.002(6)
C31 0.040(6) 0.076(8) 0.072(7) -0.011(6) -0.015(5) 0.024(5)
C32 0.067(7) 0.071(7) 0.042(6) -0.003(5) -0.012(5) 0.026(6)
C33 0.106(8) 0.026(5) 0.040(5) 0.001(4) 0.002(5) 0.031(5)
C34 0.069(7) 0.028(5) 0.056(6) -0.008(4) 0.000(5) 0.017(5)
C35 0.054(6) 0.042(6) 0.063(6) -0.006(5) 0.020(5) 0.010(5)
C36 0.061(6) 0.048(6) 0.040(5) -0.007(4) 0.013(5) 0.007(5)
C37 0.081(7) 0.055(6) 0.033(5) 0.007(4) 0.010(5) 0.010(5)
C38 0.097(8) 0.046(6) 0.042(6) 0.009(4) 0.017(6) 0.015(5)
C39 0.096(8) 0.054(7) 0.035(5) -0.003(5) -0.007(5) 0.034(6)
C40 0.087(8) 0.069(7) 0.041(6) -0.017(5) -0.025(5) 0.026(6)
C41 0.070(7) 0.034(6) 0.088(8) -0.035(6) -0.019(6) 0.009(5)
C42 0.049(6) 0.027(5) 0.100(8) -0.025(5) -0.005(6) -0.002(4)
C43 0.069(7) 0.026(5) 0.072(7) -0.001(5) 0.016(6) 0.004(5)
C44 0.076(7) 0.042(6) 0.048(6) 0.011(4) 0.003(5) 0.006(5)

loop_
_atom_type_symbol
_atom_type_description
_atom_type_scat_dispersion_real
_atom_type_scat_dispersion_imag
_atom_type_scat_source
C C 0.0033 0.0016 'International Tables Vol C Tables 4.2.6.8 and 6.1.1.4'
H H 0.0000 0.0000 'International Tables Vol C Tables 4.2.6.8 and 6.1.1.4'
N N 0.0061 0.0033 'International Tables Vol C Tables 4.2.6.8 and 6.1.1.4'
O O 0.0106 0.0060 'International Tables Vol C Tables 4.2.6.8 and 6.1.1.4'
K K 0.2009 0.2494 'International Tables Vol C Tables 4.2.6.8 and 6.1.1.4'
Se Se -0.0929 2.2259 'International Tables Vol C Tables 4.2.6.8 and 6.1.1.4'
Ag Ag -0.8971 1.1015 'International Tables Vol C Tables 4.2.6.8 and 6.1.1.4'

loop_
_geom_angle_atom_site_label_1
_geom_angle_atom_site_label_2
_geom_angle_atom_site_label_3
_geom_angle
_geom_angle_site_symmetry_1
_geom_angle_site_symmetry_3
_geom_angle_publ_flag
Se4 Ag1 Se1 138.47(4) . . ?
Se4 Ag1 Se2 128.47(4) . . ?
Se1 Ag1 Se2 91.29(3) . . ?
Se4 Ag1 Ag2 56.40(3) . . ?
Se1 Ag1 Ag2 141.30(3) . . ?
Se2 Ag1 Ag2 95.94(3) . . ?
Se4 Ag1 Ag2 117.42(3) . 2 ?
Se1 Ag1 Ag2 94.97(3) . 2 ?
Se2 Ag1 Ag2 52.77(2) . 2 ?
Ag2 Ag1 Ag2 61.25(3) . 2 ?
Se4 Ag1 Ag1 92.99(3) . 2 ?
Se1 Ag1 Ag1 81.75(3) . 2 ?
Se2 Ag1 Ag1 110.25(3) . 2 ?
Ag2 Ag1 Ag1 60.070(19) . 2 ?
Ag2 Ag1 Ag1 58.889(19) 2 2 ?
Se3 Ag2 Se2 151.49(4) . 2 ?
Se3 Ag2 Se4 91.17(3) . . ?
Se2 Ag2 Se4 114.92(3) 2 . ?
Se3 Ag2 Ag1 89.89(3) . . ?
Se2 Ag2 Ag1 114.54(3) 2 . ?
Se4 Ag2 Ag1 52.96(2) . . ?
Se3 Ag2 Ag1 140.12(3) . 2 ?
Se2 Ag2 Ag1 55.03(2) 2 2 ?
Se4 Ag2 Ag1 91.48(3) . 2 ?
Ag1 Ag2 Ag1 61.04(3) . 2 ?
Se3 Ag2 Ag2 83.69(3) . 2 ?
Se2 Ag2 Ag2 95.68(3) 2 2 ?
Se4 Ag2 Ag2 112.71(3) . 2 ?
Ag1 Ag2 Ag2 59.96(2) . 2 ?
Ag1 Ag2 Ag2 58.786(19) 2 2 ?
C1 Se1 Ag1 96.8(3) . . ?
C2 Se2 Ag2 101.1(2) . 2 ?
C2 Se2 Ag1 95.7(3) . . ?
Ag2 Se2 Ag1 72.20(3) 2 . ?
C5 Se3 Ag2 96.4(3) . . ?
C6 Se4 Ag1 102.1(2) . . ?
C6 Se4 Ag2 94.0(2) . . ?
Ag1 Se4 Ag2 70.63(3) . . ?
C2 C1 C3 117.6(8) . . ?
C2 C1 Se1 129.8(6) . . ?
C3 C1 Se1 112.6(6) . . ?
C4 C2 C1 119.7(8) . . ?
C4 C2 Se2 114.2(6) . . ?
C1 C2 Se2 126.1(6) . . ?
N1 C3 C1 175.8(12) . . ?
N2 C4 C2 178.6(10) . . ?
C6 C5 C7 115.0(7) . . ?
C6 C5 Se3 131.3(6) . . ?
C7 C5 Se3 113.7(6) . . ?
C8 C6 C5 124.2(8) . . ?
C8 C6 Se4 110.8(6) . . ?
C5 C6 Se4 124.8(6) . . ?
N3 C7 C5 176.5(9) . . ?
N4 C8 C6 177.6(10) . . ?
O3 K1 O1 98.6(2) . . ?
O3 K1 O65 102.3(3) . . ?
O1 K1 O65 106.5(3) . . ?
O3 K1 O2 122.3(3) . . ?
O1 K1 O2 59.6(2) . . ?
O65 K1 O2 134.1(3) . . ?
O3 K1 O6 133.9(3) . . ?
O1 K1 O6 113.3(3) . . ?
O65 K1 O6 38.4(4) . . ?
O2 K1 O6 102.8(3) . . ?
O3 K1 O4 60.1(3) . . ?
O1 K1 O4 137.1(2) . . ?
O65 K1 O4 113.9(3) . . ?
O2 K1 O4 98.7(2) . . ?
O6 K1 O4 107.2(4) . . ?
O3 K1 O66 136.5(3) . . ?
O1 K1 O66 123.8(3) . . ?
O65 K1 O66 59.6(4) . . ?
O2 K1 O66 90.6(3) . . ?
O6 K1 O66 23.3(3) . . ?
O4 K1 O66 89.8(3) . . ?
O3 K1 N6 128.7(4) . . ?
O1 K1 N6 120.3(3) . . ?
O65 K1 N6 97.5(5) . . ?
O2 K1 N6 64.4(4) . . ?
O6 K1 N6 61.1(5) . . ?
O4 K1 N6 68.6(4) . . ?
O66 K1 N6 38.2(5) . . ?
O3 K1 N5 56.2(4) . . ?
O1 K1 N5 60.5(3) . . ?
O65 K1 N5 75.9(5) . . ?
O2 K1 N5 118.5(3) . . ?
O6 K1 N5 111.9(6) . . ?
O4 K1 N5 116.0(4) . . ?
O66 K1 N5 135.0(5) . . ?
N6 K1 N5 173.0(6) . . ?
O3 K1 N65 76.2(7) . . ?
O1 K1 N65 54.2(8) . . ?
O65 K1 N65 64.4(5) . . ?
O2 K1 N65 113.2(8) . . ?
O6 K1 N65 95.8(4) . . ?
O4 K1 N65 135.2(7) . . ?
O66 K1 N65 119.1(4) . . ?
N6 K1 N65 153.5(6) . . ?
N5 K1 N65 20.3(5) . . ?
O3 K1 O5 88.9(3) . . ?
O1 K1 O5 93.2(3) . . ?
O65 K1 O5 20.8(3) . . ?
O2 K1 O5 139.3(3) . . ?
O6 K1 O5 58.1(4) . . ?
O4 K1 O5 120.6(3) . . ?
O66 K1 O5 80.2(4) . . ?
N6 K1 O5 118.2(5) . . ?
N5 K1 O5 55.1(5) . . ?
N65 K1 O5 44.7(6) . . ?
O3 K1 N66 112.4(4) . . ?
O1 K1 N66 116.2(4) . . ?
O65 K1 N66 118.3(4) . . ?
O2 K1 N66 56.7(4) . . ?
O6 K1 N66 83.1(4) . . ?
O4 K1 N66 54.9(4) . . ?
O66 K1 N66 60.0(4) . . ?
N6 K1 N66 22.2(4) . . ?
N5 K1 N66 164.8(5) . . ?
N65 K1 N66 169.0(9) . . ?
O5 K1 N66 138.9(4) . . ?
C10 O1 C11 109.2(10) . . ?
C10 O1 K1 117.0(8) . . ?
C11 O1 K1 111.6(6) . . ?
C73 O2 C12 111.2(13) . . ?
C73 O2 C13 36.8(12) . . ?
C12 O2 C13 111.4(9) . . ?
C73 O2 K1 130.5(12) . . ?
C12 O2 K1 116.7(6) . . ?
C13 O2 K1 110.0(8) . . ?
C16 O3 C17 102.2(16) . . ?
C16 O3 C76 43.0(16) . . ?
C17 O3 C76 114.9(10) . . ?
C16 O3 K1 140.3(16) . . ?
C17 O3 K1 117.3(7) . . ?
C76 O3 K1 110.1(7) . . ?
C79 O4 C18 95.1(11) . . ?
C79 O4 C19 43.0(9) . . ?
C18 O4 C19 135.1(12) . . ?
C79 O4 K1 123.1(8) . . ?
C18 O4 K1 109.2(7) . . ?
C19 O4 K1 108.6(10) . . ?
C10 C9 N5 115.1(16) . . ?
C10 C9 N65 141(2) . . ?
N5 C9 N65 46.6(19) . . ?
O1 C10 C9 108.1(15) . . ?
C12 C11 O1 111.2(9) . . ?
C11 C12 O2 110.6(10) . . ?
C18 C17 O3 110.9(13) . . ?
C18 C17 C16 135.0(15) . . ?
O3 C17 C16 33.8(9) . . ?
C17 C18 O4 114.1(12) . . ?
O5 C22 C21 117.1(17) . . ?
O5 C22 N65 103.4(13) . . ?
C21 C22 N65 51.6(16) . . ?
O5 C22 C81 36.9(9) . . ?
C21 C22 C81 151(2) . . ?
N65 C22 C81 112.9(15) . . ?
O6 C24 C23 114.8(12) . . ?
O6 C24 O65 84.3(9) . . ?
C23 C24 O65 45.5(9) . . ?
O6 C24 C83 46.9(9) . . ?
C23 C24 C83 157.1(14) . . ?
O65 C24 C83 112.6(11) . . ?
C81 O65 C24 110.2(14) . . ?
C81 O65 K1 114.3(13) . . ?
C24 O65 K1 117.6(7) . . ?
C83 O66 C85 110.8(17) . . ?
C83 O66 K1 115.1(12) . . ?
C85 O66 K1 121.6(11) . . ?
C74 N66 C80 115.3(16) . . ?
C74 N66 C86 107.2(15) . . ?
C80 N66 C86 112.9(17) . . ?
C74 N66 K1 107.7(12) . . ?
C80 N66 K1 108.1(11) . . ?
C86 N66 K1 105.1(13) . . ?
C22 N65 C75 85(2) . . ?
C22 N65 C9 171.8(19) . . ?
C75 N65 C9 89.7(16) . . ?
C22 N65 K1 90.7(18) . . ?
C75 N65 K1 85.4(16) . . ?
C9 N65 K1 94.9(14) . . ?
O2 C73 C74 110.0(19) . . ?
N66 C74 C73 117.9(18) . . ?
C76 C75 N65 139(2) . . ?
C75 C76 O3 109.9(14) . . ?
O4 C79 C80 94.6(14) . . ?
N66 C80 C79 113.4(16) . . ?
O65 C81 C22 112(2) . . ?
O66 C83 C24 115.5(17) . . ?
N66 C86 C85 115(2) . . ?
O66 C85 C86 105.9(18) . . ?
C22 O5 C23 117.2(19) . . ?
C22 O5 K1 114.1(9) . . ?
C23 O5 K1 115.7(14) . . ?
C24 O6 C25 107.8(14) . . ?
C24 O6 K1 119.7(8) . . ?
C25 O6 K1 118.6(13) . . ?
C21 N5 C15 109.3(19) . . ?
C21 N5 C9 113(2) . . ?
C15 N5 C9 107.2(16) . . ?
C21 N5 K1 117.8(19) . . ?
C15 N5 K1 104.3(10) . . ?
C9 N5 K1 104.3(8) . . ?
C26 N6 C14 110.0(16) . . ?
C26 N6 C20 107.4(15) . . ?
C14 N6 C20 108.9(15) . . ?
C26 N6 K1 109.6(10) . . ?
C14 N6 K1 112.1(13) . . ?
C20 N6 K1 108.7(11) . . ?
C14 C13 O2 111.3(15) . . ?
N6 C14 C13 115.3(16) . . ?
C16 C15 N5 112.3(18) . . ?
O3 C16 C15 108(2) . . ?
O3 C16 C17 44.0(11) . . ?
C15 C16 C17 151(2) . . ?
C20 C19 O4 118.4(16) . . ?
C19 C20 N6 114.2(17) . . ?
O5 C23 C24 111(2) . . ?
O6 C25 C26 104.3(18) . . ?
N6 C26 C25 115.0(15) . . ?
N5 C21 C22 119(3) . . ?
O10 K2 O11 121.36(18) . . ?
O10 K2 O7 139.99(17) . . ?
O11 K2 O7 94.07(18) . . ?
O10 K2 O8 98.54(17) . . ?
O11 K2 O8 135.16(17) . . ?
O7 K2 O8 59.98(18) . . ?
O10 K2 O9 59.12(16) . . ?
O11 K2 O9 99.69(17) . . ?
O7 K2 O9 99.99(16) . . ?
O8 K2 O9 119.28(17) . . ?
O10 K2 O12 100.53(17) . . ?
O11 K2 O12 60.26(17) . . ?
O7 K2 O12 113.94(16) . . ?
O8 K2 O12 95.40(17) . . ?
O9 K2 O12 140.73(17) . . ?
O10 K2 N7 118.99(19) . . ?
O11 K2 N7 61.0(2) . . ?
O7 K2 N7 60.1(2) . . ?
O8 K2 N7 118.6(2) . . ?
O9 K2 N7 60.68(17) . . ?
O12 K2 N7 120.09(19) . . ?
O10 K2 N8 60.55(18) . . ?
O11 K2 N8 119.80(19) . . ?
O7 K2 N8 119.7(2) . . ?
O8 K2 N8 61.07(19) . . ?
O9 K2 N8 118.75(17) . . ?
O12 K2 N8 60.72(18) . . ?
N7 K2 N8 179.2(2) . . ?
C39 N7 C27 111.2(7) . . ?
C39 N7 C33 108.1(7) . . ?
C27 N7 C33 109.4(7) . . ?
C39 N7 K2 107.6(5) . . ?
C27 N7 K2 111.6(5) . . ?
C33 N7 K2 109.0(5) . . ?
C32 N8 C38 111.6(7) . . ?
C32 N8 C44 110.7(7) . . ?
C38 N8 C44 106.3(7) . . ?
C32 N8 K2 108.4(5) . . ?
C38 N8 K2 109.6(5) . . ?
C44 N8 K2 110.2(5) . . ?
C29 O7 C28 111.0(7) . . ?
C29 O7 K2 114.6(5) . . ?
C28 O7 K2 116.2(5) . . ?
C30 O8 C31 109.6(7) . . ?
C30 O8 K2 112.2(5) . . ?
C31 O8 K2 114.5(5) . . ?
C34 O9 C35 110.8(6) . . ?
C34 O9 K2 116.4(4) . . ?
C35 O9 K2 112.6(4) . . ?
C37 O10 C36 111.3(6) . . ?
C37 O10 K2 119.2(5) . . ?
C36 O10 K2 119.1(4) . . ?
C40 O11 C41 112.0(7) . . ?
C40 O11 K2 120.0(5) . . ?
C41 O11 K2 114.5(5) . . ?
C43 O12 C42 111.0(7) . . ?
C43 O12 K2 113.2(5) . . ?
C42 O12 K2 112.5(5) . . ?
N7 C27 C28 113.6(8) . . ?
O7 C28 C27 109.2(8) . . ?
O7 C29 C30 110.4(8) . . ?
O8 C30 C29 109.9(8) . . ?
O8 C31 C32 108.0(7) . . ?
N8 C32 C31 113.9(7) . . ?
N7 C33 C34 115.4(7) . . ?
O9 C34 C33 110.2(7) . . ?
O9 C35 C36 110.4(7) . . ?
O10 C36 C35 108.6(7) . . ?
O10 C37 C38 109.8(7) . . ?
N8 C38 C37 112.3(7) . . ?
N7 C39 C40 114.5(8) . . ?
O11 C40 C39 108.5(7) . . ?
O11 C41 C42 110.7(8) . . ?
O12 C42 C41 110.0(8) . . ?
O12 C43 C44 108.9(7) . . ?
N8 C44 C43 113.5(7) . . ?

loop_
_geom_bond_atom_site_label_1
_geom_bond_atom_site_label_2
_geom_bond_distance
_geom_bond_site_symmetry_2
_geom_bond_publ_flag
Ag1 Se4 2.5609(10) . ?
Ag1 Se1 2.5744(10) . ?
Ag1 Se2 2.6365(10) . ?
Ag1 Ag2 3.0266(9) . ?
Ag1 Ag2 3.0636(9) 2 ?
Ag1 Ag1 3.0930(12) 2 ?
Ag2 Se3 2.5496(10) . ?
Ag2 Se2 2.5620(10) 2 ?
Ag2 Se4 2.6722(11) . ?
Ag2 Ag1 3.0636(9) 2 ?
Ag2 Ag2 3.1026(13) 2 ?
Se1 C1 1.874(8) . ?
Se2 C2 1.920(8) . ?
Se2 Ag2 2.5620(10) 2 ?
Se3 C5 1.885(8) . ?
Se4 C6 1.954(8) . ?
C1 C2 1.396(11) . ?
C1 C3 1.423(12) . ?
C2 C4 1.343(12) . ?
C3 N1 1.142(11) . ?
C4 N2 1.173(10) . ?
C5 C6 1.359(11) . ?
C5 C7 1.428(11) . ?
C6 C8 1.343(12) . ?
C7 N3 1.141(10) . ?
C8 N4 1.186(11) . ?
K1 O3 2.783(7) . ?
K1 O1 2.788(7) . ?
K1 O65 2.811(11) . ?
K1 O2 2.804(7) . ?
K1 O6 2.801(12) . ?
K1 O4 2.836(7) . ?
K1 O66 2.813(13) . ?
K1 N6 2.917(15) . ?
K1 N5 2.919(13) . ?
K1 N65 3.30(3) . ?
K1 O5 2.919(15) . ?
K1 N66 3.059(16) . ?
O1 C10 1.354(15) . ?
O1 C11 1.475(12) . ?
O2 C73 1.23(2) . ?
O2 C12 1.362(11) . ?
O2 C13 1.65(2) . ?
O3 C16 1.10(3) . ?
O3 C17 1.381(14) . ?
O3 C76 1.697(19) . ?
O4 C79 1.380(16) . ?
O4 C18 1.473(15) . ?
O4 C19 1.58(2) . ?
C9 C10 1.327(18) . ?
C9 N5 1.575(19) . ?
C9 N65 1.28(3) . ?
C11 C12 1.382(13) . ?
C17 C18 1.358(16) . ?
C17 C16 1.94(3) . ?
C22 O5 1.393(19) . ?
C22 C21 1.32(3) . ?
C22 N65 1.65(4) . ?
C22 C81 1.47(3) . ?
C24 O6 1.358(16) . ?
C24 C23 1.51(2) . ?
C24 O65 1.391(15) . ?
C24 C83 1.41(2) . ?
O65 C81 1.45(3) . ?
O66 C83 1.42(2) . ?
O66 C85 1.41(2) . ?
N66 C74 1.41(2) . ?
N66 C80 1.44(3) . ?
N66 C86 1.49(3) . ?
N65 C75 1.90(4) . ?
C73 C74 1.53(3) . ?
C75 C76 1.50(2) . ?
C79 C80 1.52(3) . ?
C86 C85 1.53(3) . ?
O5 C23 1.34(3) . ?
O6 C25 1.40(2) . ?
N5 C21 1.15(3) . ?
N5 C15 1.73(3) . ?
N6 C26 1.49(3) . ?
N6 C14 1.45(2) . ?
N6 C20 1.49(2) . ?
C13 C14 1.45(2) . ?
C15 C16 1.46(3) . ?
C19 C20 1.60(3) . ?
C25 C26 1.56(3) . ?
K2 O10 2.802(5) . ?
K2 O11 2.800(6) . ?
K2 O7 2.851(6) . ?
K2 O8 2.854(6) . ?
K2 O9 2.871(5) . ?
K2 O12 2.874(5) . ?
K2 N7 2.971(7) . ?
K2 N8 2.979(7) . ?
N7 C39 1.458(12) . ?
N7 C27 1.455(12) . ?
N7 C33 1.468(10) . ?
N8 C32 1.441(11) . ?
N8 C38 1.479(10) . ?
N8 C44 1.467(10) . ?
O7 C29 1.407(10) . ?
O7 C28 1.430(10) . ?
O8 C30 1.414(10) . ?
O8 C31 1.438(11) . ?
O9 C34 1.400(9) . ?
O9 C35 1.432(9) . ?
O10 C37 1.400(9) . ?
O10 C36 1.443(9) . ?
O11 C40 1.410(10) . ?
O11 C41 1.424(10) . ?
O12 C43 1.416(10) . ?
O12 C42 1.433(10) . ?
C27 C28 1.505(13) . ?
C29 C30 1.481(13) . ?
C31 C32 1.513(12) . ?
C33 C34 1.488(11) . ?
C35 C36 1.468(11) . ?
C37 C38 1.529(12) . ?
C39 C40 1.531(12) . ?
C41 C42 1.452(13) . ?
C43 C44 1.513(12) . ?
